data_7133773
loop_
_publ_author_name
'Kumar, Viksit'
'Dongre, Sangram D.'
'Venugopal, Geethu'
'Narayanan, Aswini'
'Babu, Sukumaran Santhosh'

_publ_section_title
;
 Tailoring helical ends of &#x3c0;-extended [6]heterohelicenes to control
 optical, and electrochemical features.
;
_journal_issue 83
_journal_name_full 'Chemical communications (Cambridge, England)'
_journal_page_first 11944
_journal_page_last 11947
_journal_paper_doi 10.1039/d4cc03707c
_journal_volume 60
_journal_year 2024
_chemical_formula_sum 'C63 H59 Cl3 N2 Se'
_chemical_formula_weight 1029.43
_space_group_crystal_system triclinic
_space_group_IT_number 1
_space_group_name_Hall 'P 1'
_space_group_name_H-M_alt 'P 1'
_atom_sites_solution_hydrogens geom
_audit_creation_method SHELXL-2014/7
_audit_update_record
;
2024-07-16 deposited with the CCDC.	2024-09-23 downloaded from the CCDC.
;
_cell_angle_alpha 62.846(3)
_cell_angle_beta 76.886(3)
_cell_angle_gamma 76.976(3)
_cell_formula_units_Z 2
_cell_length_a 11.0594(9)
_cell_length_b 16.3603(15)
_cell_length_c 16.3749(15)
_cell_measurement_reflns_used 9909
_cell_measurement_temperature 100(2)
_cell_measurement_theta_max 24.24
_cell_measurement_theta_min 2.39
_cell_volume 2542.0(4)
_computing_cell_refinement 'Bruker SAINT'
_computing_data_collection 'Bruker APEX2'
_computing_data_reduction 'Bruker SAINT'
_computing_molecular_graphics 'Bruker SHELXTL'
_computing_publication_material 'Bruker SHELXTL'
_computing_structure_refinement 'SHELXL-2014/7 (Sheldrick, 2014)'
_computing_structure_solution 'SHELXS-97 (Sheldrick 2008)'
_diffrn_ambient_temperature 100(2)
_diffrn_measured_fraction_theta_full 0.987
_diffrn_measured_fraction_theta_max 0.987
_diffrn_measurement_device_type 'Bruker APEX-II CCD'
_diffrn_measurement_method '\f and \w scans'
_diffrn_radiation_type MoK\a
_diffrn_radiation_wavelength 0.71073
_diffrn_reflns_av_R_equivalents 0.0813
_diffrn_reflns_av_unetI/netI 0.0589
_diffrn_reflns_Laue_measured_fraction_full 0.987
_diffrn_reflns_Laue_measured_fraction_max 0.987
_diffrn_reflns_limit_h_max 12
_diffrn_reflns_limit_h_min -12
_diffrn_reflns_limit_k_max 19
_diffrn_reflns_limit_k_min -18
_diffrn_reflns_limit_l_max 19
_diffrn_reflns_limit_l_min -19
_diffrn_reflns_number 115663
_diffrn_reflns_point_group_measured_fraction_full 0.982
_diffrn_reflns_point_group_measured_fraction_max 0.982
_diffrn_reflns_theta_full 24.594
_diffrn_reflns_theta_max 24.594
_diffrn_reflns_theta_min 1.910
_exptl_absorpt_coefficient_mu 0.940
_exptl_crystal_colour red
_exptl_crystal_density_diffrn 1.345
_exptl_crystal_description needles
_exptl_crystal_F_000 1072
_exptl_crystal_size_max 0.200
_exptl_crystal_size_mid 0.150
_exptl_crystal_size_min 0.090
_refine_diff_density_max 0.711
_refine_diff_density_min -0.542
_refine_diff_density_rms 0.097
_refine_ls_abs_structure_details
;
 Flack x determined using 6637 quotients [(I+)-(I-)]/[(I+)+(I-)]
 (Parsons, Flack and Wagner, Acta Cryst. B69 (2013) 249-259).
;
_refine_ls_abs_structure_Flack 0.022(3)
_refine_ls_extinction_method none
_refine_ls_goodness_of_fit_ref 1.072
_refine_ls_hydrogen_treatment constr
_refine_ls_matrix_type full
_refine_ls_number_parameters 1273
_refine_ls_number_reflns 16749
_refine_ls_number_restraints 3
_refine_ls_restrained_S_all 1.072
_refine_ls_R_factor_all 0.0585
_refine_ls_R_factor_gt 0.0495
_refine_ls_shift/su_max 0.001
_refine_ls_shift/su_mean 0.000
_refine_ls_structure_factor_coef Fsqd
_refine_ls_weighting_details 'w=1/[\s^2^(Fo^2^)+(0.1000P)^2^] where P=(Fo^2^+2Fc^2^)/3'
_refine_ls_weighting_scheme calc
_refine_ls_wR_factor_gt 0.1359
_refine_ls_wR_factor_ref 0.1424
_reflns_Friedel_coverage 0.989
_reflns_Friedel_fraction_full 0.976
_reflns_Friedel_fraction_max 0.976
_reflns_number_gt 14930
_reflns_number_total 16749
_reflns_threshold_expression 'I > 2\s(I)'
_cod_data_source_file d4cc03707c2.cif
_cod_data_source_block mo_VIKSIT_12JUL_23_0ma_a
_cod_depositor_comments 'Adding full bibliography for 7133772--7133773.cif.'
_cod_database_code 7133773
_shelx_shelxl_version_number 2014/7
_shelx_space_group_comment
;
The symmetry employed for this shelxl refinement is uniquely defined
by the following loop, which should always be used as a source of
symmetry information in preference to the above space-group names.
They are only intended as comments.
;
_shelx_estimated_absorpt_t_min 0.834
_shelx_estimated_absorpt_t_max 0.920

loop_
_space_group_symop_operation_xyz
'x, y, z'

loop_
_atom_site_label
_atom_site_type_symbol
_atom_site_fract_x
_atom_site_fract_y
_atom_site_fract_z
_atom_site_U_iso_or_equiv
_atom_site_adp_type
_atom_site_occupancy
_atom_site_site_symmetry_order
_atom_site_calc_flag
_atom_site_refinement_flags_posn
_atom_site_refinement_flags_adp
_atom_site_refinement_flags_occupancy
_atom_site_disorder_assembly
_atom_site_disorder_group
Se1 Se -0.30402(5) 0.41510(4) 0.73055(4) 0.02246(19) Uani 1 1 d . . . . .
Se2 Se 0.19618(6) 0.72970(4) 0.41595(4) 0.02267(19) Uani 1 1 d . . . . .
Cl3 Cl 0.7414(2) 0.71423(17) 0.63235(17) 0.0454(6) Uani 1 1 d . . . . .
Cl6 Cl 0.2418(2) 0.63181(17) 0.71483(17) 0.0449(5) Uani 1 1 d . . . . .
Cl5 Cl 0.3869(3) 0.46112(19) 0.82397(17) 0.0620(8) Uani 1 1 d . . . . .
Cl4 Cl 0.4581(3) 0.6388(2) 0.7798(2) 0.0636(8) Uani 1 1 d . . . . .
Cl1 Cl 0.9585(3) 0.7791(2) 0.6392(2) 0.0634(8) Uani 1 1 d . . . . .
Cl2 Cl 0.8874(3) 0.82370(17) 0.46159(19) 0.0618(7) Uani 1 1 d . . . . .
N2 N -0.3104(6) 0.5252(4) 0.6290(4) 0.0228(14) Uani 1 1 d . . . . .
N4 N 0.1894(6) 0.6285(4) 0.5251(5) 0.0266(15) Uani 1 1 d . . . . .
C45 C 0.1649(6) 0.4929(4) 0.4234(4) 0.0156(14) Uani 1 1 d . . . . .
C62 C 0.2013(7) 0.5596(5) 0.3332(5) 0.0194(15) Uani 1 1 d . . . . .
H62 H 0.1470 0.6163 0.3077 0.023 Uiso 1 1 calc R U . . .
C12 C 0.2046(6) 0.2423(4) 0.7519(4) 0.0134(13) Uani 1 1 d . . . . .
C85 C 0.7054(6) 0.7515(4) 0.2425(4) 0.0146(13) Uani 1 1 d . . . . .
C11 C 0.0613(6) 0.3691(4) 0.7771(5) 0.0148(13) Uani 1 1 d . . . . .
C117 C 0.5621(6) 0.7772(5) 0.3695(4) 0.0164(14) Uani 1 1 d . . . . .
C101 C 0.6642(6) 0.4223(4) 0.4940(4) 0.0155(13) Uani 1 1 d . . . . .
C120 C 0.4526(7) 0.8040(5) 0.5029(5) 0.0186(14) Uani 1 1 d . . . . .
H120 H 0.4266 0.7802 0.5680 0.022 Uiso 1 1 calc R U . . .
C109 C 0.5238(6) 0.5709(4) 0.4432(4) 0.0161(14) Uani 1 1 d . . . . .
C46 C 0.2454(7) 0.4092(5) 0.4605(4) 0.0171(14) Uani 1 1 d . . . . .
C6 C -0.0488(7) 0.5033(5) 0.8042(5) 0.0188(14) Uani 1 1 d . . . . .
H6 H -0.0754 0.5683 0.7805 0.023 Uiso 1 1 calc R U . . .
C32 C 0.4878(6) 0.1529(5) 0.5702(4) 0.0159(14) Uani 1 1 d . . . . .
C119 C 0.5413(6) 0.8734(4) 0.3148(4) 0.0149(13) Uani 1 1 d . . . . .
C99 C 0.7448(7) 0.4600(5) 0.4095(5) 0.0180(14) Uani 1 1 d . . . . .
C104 C 0.7008(7) 0.3330(5) 0.5595(5) 0.0216(15) Uani 1 1 d . . . . .
H104 H 0.6464 0.3075 0.6161 0.026 Uiso 1 1 calc R U . . .
C39 C 0.0237(7) 0.4424(4) 0.5715(4) 0.0163(14) Uani 1 1 d . . . . .
C8 C -0.0328(7) 0.3544(5) 0.9317(5) 0.0185(14) Uani 1 1 d . . . . .
H8 H -0.0495 0.3160 0.9962 0.022 Uiso 1 1 calc R U . . .
C23 C 0.3755(6) 0.1224(4) 0.7301(4) 0.0153(13) Uani 1 1 d . . . . .
C36 C 0.2241(6) 0.3468(4) 0.5584(4) 0.0136(13) Uani 1 1 d . . . . .
C34 C 0.2946(6) 0.2090(4) 0.6919(4) 0.0130(13) Uani 1 1 d . . . . .
C35 C 0.3100(6) 0.2653(5) 0.5961(5) 0.0165(14) Uani 1 1 d . . . . .
C71 C 0.6183(7) 1.1448(5) -0.0011(5) 0.0210(15) Uani 1 1 d . . . . .
N1 N -0.1433(6) 0.3771(4) 0.6990(4) 0.0207(13) Uani 1 1 d . . . . .
C86 C 0.7956(6) 0.6915(4) 0.2098(4) 0.0138(13) Uani 1 1 d . . . . .
C59 C 0.4108(6) 0.2385(5) 0.5357(5) 0.0169(14) Uani 1 1 d . . . . .
C9 C 0.0410(6) 0.3136(4) 0.8737(4) 0.0150(14) Uani 1 1 d . . . . .
C110 C 0.5456(6) 0.4801(5) 0.5068(4) 0.0177(14) Uani 1 1 d . . . . .
C125 C 0.4187(7) 0.8988(5) 0.4475(5) 0.0222(15) Uani 1 1 d . . . . .
C87 C 0.8106(6) 0.5953(4) 0.2659(4) 0.0150(14) Uani 1 1 d . . . . .
C126 C 0.4675(7) 0.9318(5) 0.3547(5) 0.0192(14) Uani 1 1 d . . . . .
H126 H 0.4506 0.9963 0.3163 0.023 Uiso 1 1 calc R U . . .
C89 C 0.9883(6) 0.5701(4) 0.1533(4) 0.0163(14) Uani 1 1 d . . . . .
C17 C 0.0812(7) 0.1572(5) 1.0046(5) 0.0184(14) Uani 1 1 d . . . . .
H17 H 0.0218 0.1788 1.0449 0.022 Uiso 1 1 calc R U . . .
C10 C 0.1008(7) 0.2174(5) 0.9111(5) 0.0173(14) Uani 1 1 d . . . . .
C33 C 0.4699(6) 0.0919(4) 0.6714(4) 0.0145(13) Uani 1 1 d . . . . .
N3 N 0.3569(5) 0.6979(4) 0.3782(4) 0.0196(12) Uani 1 1 d . . . . .
C100 C 0.7239(6) 0.5580(4) 0.3475(4) 0.0139(13) Uani 1 1 d . . . . .
C77 C 0.6913(6) 0.8509(4) 0.1863(4) 0.0155(13) Uani 1 1 d . . . . .
C5 C -0.0818(7) 0.4468(5) 0.8995(5) 0.0211(15) Uani 1 1 d . . . . .
C116 C 0.6281(6) 0.7142(4) 0.3284(4) 0.0145(13) Uani 1 1 d . . . . .
C13 C 0.1909(6) 0.1857(4) 0.8510(4) 0.0155(13) Uani 1 1 d . . . . .
C76 C 0.6021(6) 0.9107(4) 0.2176(4) 0.0147(13) Uani 1 1 d . . . . .
C40 C 0.0458(6) 0.5060(4) 0.4805(4) 0.0161(14) Uani 1 1 d . . . . .
C38 C 0.1239(6) 0.3721(4) 0.6159(4) 0.0156(13) Uani 1 1 d . . . . .
C111 C 0.4507(7) 0.4422(5) 0.5869(5) 0.0195(15) Uani 1 1 d . . . . .
H111 H 0.4697 0.3809 0.6328 0.023 Uiso 1 1 calc R U . . .
C118 C 0.5218(6) 0.7448(5) 0.4660(4) 0.0163(14) Uani 1 1 d . . . . .
H118 H 0.5431 0.6812 0.5058 0.020 Uiso 1 1 calc R U . . .
C82 C 1.0467(6) 0.7098(5) 0.0083(5) 0.0190(14) Uani 1 1 d . . . . .
H82 H 1.1079 0.6701 -0.0129 0.023 Uiso 1 1 calc R U . . .
C21 C 0.1179(7) -0.0018(5) 1.1451(5) 0.0201(15) Uani 1 1 d . . . . .
C25 C 0.5367(6) -0.0465(4) 0.8058(4) 0.0148(13) Uani 1 1 d . . . . .
C30 C 0.5470(6) 0.0082(5) 0.7098(5) 0.0192(14) Uani 1 1 d . . . . .
H30 H 0.6084 -0.0126 0.6699 0.023 Uiso 1 1 calc R U . . .
C80 C 0.9425(6) 0.8623(4) -0.0154(4) 0.0155(13) Uani 1 1 d . . . . .
H80 H 0.9341 0.9276 -0.0517 0.019 Uiso 1 1 calc R U . . .
C24 C 0.4429(6) -0.0158(4) 0.8625(4) 0.0135(13) Uani 1 1 d . . . . .
H24 H 0.4349 -0.0519 0.9278 0.016 Uiso 1 1 calc R U . . .
C37 C 0.1280(6) 0.3278(4) 0.7144(4) 0.0147(13) Uani 1 1 d . . . . .
C83 C 0.9704(6) 0.6706(4) 0.0926(4) 0.0131(13) Uani 1 1 d . . . . .
C44 C -0.1045(6) 0.4453(5) 0.6195(4) 0.0169(14) Uani 1 1 d . . . . .
C122 C 0.3298(8) 0.9593(5) 0.4917(5) 0.0263(17) Uani 1 1 d . . . . .
C29 C 0.6261(6) -0.1368(5) 0.8450(5) 0.0196(15) Uani 1 1 d . . . . .
C84 C 0.8760(6) 0.7300(4) 0.1221(4) 0.0148(13) Uani 1 1 d . . . . .
C41 C -0.0488(7) 0.5861(5) 0.4429(5) 0.0200(15) Uani 1 1 d . . . . .
H41 H -0.0291 0.6321 0.3818 0.024 Uiso 1 1 calc R U . . .
C81 C 1.0364(6) 0.8056(4) -0.0463(4) 0.0136(13) Uani 1 1 d . . . . .
C114 C 0.3961(6) 0.6187(4) 0.4460(4) 0.0167(14) Uani 1 1 d . . . . .
C66 C 1.1264(6) 0.8455(5) -0.1373(4) 0.0201(15) Uani 1 1 d . . . . .
C75 C 0.5819(7) 1.0043(5) 0.1580(4) 0.0179(14) Uani 1 1 d . . . . .
H75 H 0.5228 1.0444 0.1800 0.022 Uiso 1 1 calc R U . . .
C105 C 0.9879(7) 0.1905(5) 0.6403(5) 0.0264(17) Uani 1 1 d . . . . .
H10A H 0.9796 0.2438 0.6545 0.040 Uiso 1 1 calc R U . . .
H10B H 1.0519 0.1974 0.5861 0.040 Uiso 1 1 calc R U . . .
H10C H 1.0128 0.1333 0.6937 0.040 Uiso 1 1 calc R U . . .
C113 C 0.3036(6) 0.5793(5) 0.5263(5) 0.0184(14) Uani 1 1 d . . . . .
C14 C 0.2617(6) 0.0966(4) 0.8878(4) 0.0142(13) Uani 1 1 d . . . . .
C22 C 0.3607(6) 0.0659(4) 0.8270(4) 0.0130(13) Uani 1 1 d . . . . .
C58 C 0.3552(6) 0.3902(5) 0.4045(4) 0.0169(14) Uani 1 1 d . . . . .
C98 C 0.8555(6) 0.4038(4) 0.3905(5) 0.0180(14) Uani 1 1 d . . . . .
C56 C 0.5286(7) 0.2709(5) 0.3828(5) 0.0205(15) Uani 1 1 d . . . . .
H56 H 0.5439 0.3119 0.3189 0.025 Uiso 1 1 calc R U . . .
C73 C 0.7349(6) 0.9821(5) 0.0391(5) 0.0174(14) Uani 1 1 d . . . . .
H73 H 0.7803 1.0062 -0.0217 0.021 Uiso 1 1 calc R U . . .
C96 C 1.0288(7) 0.3831(5) 0.2715(5) 0.0205(15) Uani 1 1 d . . . . .
H96 H 1.0447 0.3194 0.3128 0.025 Uiso 1 1 calc R U . . .
C7 C 0.0215(6) 0.4657(4) 0.7450(5) 0.0166(14) Uani 1 1 d . . . . .
H7 H 0.0435 0.5054 0.6815 0.020 Uiso 1 1 calc R U . . .
C57 C 0.4344(6) 0.3000(5) 0.4393(4) 0.0170(14) Uani 1 1 d . . . . .
C78 C 0.7615(6) 0.8871(4) 0.0970(4) 0.0143(13) Uani 1 1 d . . . . .
C1 C -0.1699(8) 0.4911(5) 0.9603(5) 0.0281(17) Uani 1 1 d . . . . .
C103 C 0.8129(7) 0.2802(5) 0.5453(5) 0.0172(14) Uani 1 1 d . . . . .
C43 C -0.1963(6) 0.5248(5) 0.5805(5) 0.0175(14) Uani 1 1 d . . . . .
C115 C 0.6244(6) 0.6157(5) 0.3724(4) 0.0167(14) Uani 1 1 d . . . . .
C79 C 0.8608(6) 0.8265(4) 0.0667(4) 0.0134(13) Uani 1 1 d . . . . .
C74 C 0.6443(6) 1.0423(4) 0.0673(4) 0.0141(13) Uani 1 1 d . . . . .
C42 C -0.1625(7) 0.5979(5) 0.4905(5) 0.0215(15) Uani 1 1 d . . . . .
H42 H -0.2193 0.6531 0.4655 0.026 Uiso 1 1 calc R U . . .
C106 C 0.8613(7) 0.1857(5) 0.6195(5) 0.0225(15) Uani 1 1 d . . . . .
C112 C 0.3373(7) 0.4905(5) 0.5983(5) 0.0219(15) Uani 1 1 d . . . . .
H112 H 0.2805 0.4658 0.6537 0.026 Uiso 1 1 calc R U . . .
C88 C 0.9115(6) 0.5354(5) 0.2386(5) 0.0172(14) Uani 1 1 d . . . . .
C60 C 0.3139(6) 0.5447(4) 0.2809(4) 0.0159(14) Uani 1 1 d . . . . .
C97 C 0.9352(6) 0.4389(4) 0.3003(4) 0.0169(14) Uani 1 1 d . . . . .
C26 C 0.6001(9) -0.1879(6) 0.9500(5) 0.036(2) Uani 1 1 d . . . . .
H26A H 0.6064 -0.1475 0.9778 0.054 Uiso 1 1 calc R U . . .
H26B H 0.6616 -0.2440 0.9715 0.054 Uiso 1 1 calc R U . . .
H26C H 0.5155 -0.2053 0.9684 0.054 Uiso 1 1 calc R U . . .
C102 C 0.8881(7) 0.3173(5) 0.4597(5) 0.0189(14) Uani 1 1 d . . . . .
H102 H 0.9651 0.2815 0.4486 0.023 Uiso 1 1 calc R U . . .
C67 C 1.1003(9) 0.9500(6) -0.1874(6) 0.034(2) Uani 1 1 d . . . . .
H67A H 1.1037 0.9774 -0.1460 0.052 Uiso 1 1 calc R U . . .
H67B H 1.0167 0.9682 -0.2064 0.052 Uiso 1 1 calc R U . . .
H67C H 1.1634 0.9722 -0.2424 0.052 Uiso 1 1 calc R U . . .
C70 C 0.5264(9) 1.2017(5) 0.0451(5) 0.035(2) Uani 1 1 d . . . . .
H70A H 0.4441 1.1807 0.0631 0.052 Uiso 1 1 calc R U . . .
H70B H 0.5189 1.2675 0.0015 0.052 Uiso 1 1 calc R U . . .
H70C H 0.5573 1.1933 0.1004 0.052 Uiso 1 1 calc R U . . .
C47 C 0.4886(7) 0.6402(5) 0.1902(5) 0.0274(17) Uani 1 1 d . . . . .
H47A H 0.5169 0.6906 0.1313 0.041 Uiso 1 1 calc R U . . .
H47B H 0.5505 0.5843 0.2015 0.041 Uiso 1 1 calc R U . . .
H47C H 0.4791 0.6586 0.2407 0.041 Uiso 1 1 calc R U . . .
C93 C 1.2037(7) 0.3470(5) 0.1566(5) 0.0225(15) Uani 1 1 d . . . . .
C108 C 0.7718(8) 0.1564(5) 0.7104(5) 0.0259(16) Uani 1 1 d . . . . .
H10D H 0.7551 0.2051 0.7323 0.039 Uiso 1 1 calc R U . . .
H10E H 0.8098 0.0985 0.7569 0.039 Uiso 1 1 calc R U . . .
H10F H 0.6929 0.1468 0.7006 0.039 Uiso 1 1 calc R U . . .
C52 C 0.7043(7) 0.1561(5) 0.3474(5) 0.0212(15) Uani 1 1 d . . . . .
C15 C 0.2349(7) 0.0390(5) 0.9819(5) 0.0196(15) Uani 1 1 d . . . . .
H15 H 0.2801 -0.0218 1.0061 0.024 Uiso 1 1 calc R U . . .
C107 C 0.8796(7) 0.1094(5) 0.5847(5) 0.0251(16) Uani 1 1 d . . . . .
H10G H 0.9140 0.0500 0.6314 0.038 Uiso 1 1 calc R U . . .
H10H H 0.9378 0.1261 0.5265 0.038 Uiso 1 1 calc R U . . .
H10I H 0.7986 0.1038 0.5743 0.038 Uiso 1 1 calc R U . . .
C55 C 0.6015(7) 0.1849(5) 0.4147(4) 0.0189(14) Uani 1 1 d . . . . .
C48 C 0.3612(7) 0.6201(5) 0.1853(5) 0.0210(15) Uani 1 1 d . . . . .
C16 C 0.1435(6) 0.0675(5) 1.0422(4) 0.0172(14) Uani 1 1 d . . . . .
C90 C 1.0806(6) 0.5097(5) 0.1270(5) 0.0178(14) Uani 1 1 d . . . . .
H90 H 1.1307 0.5334 0.0680 0.021 Uiso 1 1 calc R U . . .
C61 C 0.3881(7) 0.4594(5) 0.3175(5) 0.0187(14) Uani 1 1 d . . . . .
H61 H 0.4646 0.4479 0.2815 0.022 Uiso 1 1 calc R U . . .
C18 C 0.0248(9) 0.0449(5) 1.2021(5) 0.036(2) Uani 1 1 d . . . . .
H18A H 0.0552 0.1007 1.1930 0.055 Uiso 1 1 calc R U . . .
H18B H 0.0177 0.0017 1.2679 0.055 Uiso 1 1 calc R U . . .
H18C H -0.0575 0.0621 1.1815 0.055 Uiso 1 1 calc R U . . .
C50 C 0.2716(8) 0.7103(5) 0.1572(5) 0.0261(17) Uani 1 1 d . . . . .
H50A H 0.1925 0.7001 0.1483 0.039 Uiso 1 1 calc R U . . .
H50B H 0.3089 0.7571 0.0991 0.039 Uiso 1 1 calc R U . . .
H50C H 0.2555 0.7319 0.2060 0.039 Uiso 1 1 calc R U . . .
C19 C 0.2424(8) -0.0387(6) 1.1863(5) 0.0306(18) Uani 1 1 d . . . . .
H19A H 0.3034 -0.0669 1.1495 0.046 Uiso 1 1 calc R U . . .
H19B H 0.2274 -0.0853 1.2505 0.046 Uiso 1 1 calc R U . . .
H19C H 0.2753 0.0128 1.1851 0.046 Uiso 1 1 calc R U . . .
C31 C 0.5795(6) 0.1266(5) 0.5095(5) 0.0189(14) Uani 1 1 d . . . . .
H31 H 0.6286 0.0673 0.5332 0.023 Uiso 1 1 calc R U . . .
C91 C 1.1014(7) 0.4148(5) 0.1853(5) 0.0206(15) Uani 1 1 d . . . . .
C2 C -0.2987(8) 0.5211(6) 0.9269(6) 0.0348(19) Uani 1 1 d . . . . .
H2A H -0.3321 0.4663 0.9363 0.052 Uiso 1 1 calc R U . . .
H2B H -0.2898 0.5636 0.8608 0.052 Uiso 1 1 calc R U . . .
H2C H -0.3564 0.5524 0.9622 0.052 Uiso 1 1 calc R U . . .
C4 C -0.1193(9) 0.5762(6) 0.9479(6) 0.036(2) Uani 1 1 d . . . . .
H4A H -0.1792 0.6076 0.9823 0.054 Uiso 1 1 calc R U . . .
H4B H -0.1074 0.6189 0.8820 0.054 Uiso 1 1 calc R U . . .
H4C H -0.0388 0.5567 0.9716 0.054 Uiso 1 1 calc R U . . .
C20 C 0.0619(8) -0.0816(5) 1.1516(5) 0.0301(18) Uani 1 1 d . . . . .
H20A H -0.0176 -0.0577 1.1262 0.045 Uiso 1 1 calc R U . . .
H20B H 0.0468 -0.1262 1.2167 0.045 Uiso 1 1 calc R U . . .
H20C H 0.1203 -0.1124 1.1160 0.045 Uiso 1 1 calc R U . . .
C49 C 0.3799(7) 0.5843(5) 0.1097(5) 0.0258(16) Uani 1 1 d . . . . .
H49A H 0.2994 0.5718 0.1056 0.039 Uiso 1 1 calc R U . . .
H49B H 0.4399 0.5271 0.1260 0.039 Uiso 1 1 calc R U . . .
H49C H 0.4122 0.6315 0.0497 0.039 Uiso 1 1 calc R U . . .
C68 C 1.1171(8) 0.8035(6) -0.2005(5) 0.0338(19) Uani 1 1 d . . . . .
H68A H 1.0327 0.8222 -0.2181 0.051 Uiso 1 1 calc R U . . .
H68B H 1.1335 0.7357 -0.1681 0.051 Uiso 1 1 calc R U . . .
H68C H 1.1790 0.8254 -0.2563 0.051 Uiso 1 1 calc R U . . .
C69 C 0.7417(8) 1.1865(5) -0.0388(6) 0.0320(18) Uani 1 1 d . . . . .
H69A H 0.7767 1.1834 0.0125 0.048 Uiso 1 1 calc R U . . .
H69B H 0.7255 1.2513 -0.0837 0.048 Uiso 1 1 calc R U . . .
H69C H 0.8014 1.1512 -0.0693 0.048 Uiso 1 1 calc R U . . .
C54 C 0.6472(8) 0.1721(6) 0.2632(5) 0.0328(18) Uani 1 1 d . . . . .
H54A H 0.6173 0.2382 0.2301 0.049 Uiso 1 1 calc R U . . .
H54B H 0.5769 0.1366 0.2842 0.049 Uiso 1 1 calc R U . . .
H54C H 0.7112 0.1515 0.2216 0.049 Uiso 1 1 calc R U . . .
C72 C 0.5605(8) 1.1513(5) -0.0811(5) 0.0317(18) Uani 1 1 d . . . . .
H72A H 0.6188 1.1165 -0.1127 0.048 Uiso 1 1 calc R U . . .
H72B H 0.5443 1.2165 -0.1252 0.048 Uiso 1 1 calc R U . . .
H72C H 0.4815 1.1251 -0.0565 0.048 Uiso 1 1 calc R U . . .
C123 C 0.3813(9) 0.9473(6) 0.5769(6) 0.037(2) Uani 1 1 d . . . . .
H12A H 0.3912 0.8816 0.6204 0.055 Uiso 1 1 calc R U . . .
H12B H 0.3226 0.9831 0.6074 0.055 Uiso 1 1 calc R U . . .
H12C H 0.4628 0.9698 0.5571 0.055 Uiso 1 1 calc R U . . .
C121 C 0.2004(8) 0.9261(6) 0.5217(6) 0.0348(19) Uani 1 1 d . . . . .
H12D H 0.1684 0.9337 0.4672 0.052 Uiso 1 1 calc R U . . .
H12E H 0.1422 0.9629 0.5512 0.052 Uiso 1 1 calc R U . . .
H12F H 0.2084 0.8604 0.5658 0.052 Uiso 1 1 calc R U . . .
C92 C 1.2600(9) 0.3930(6) 0.0540(6) 0.041(2) Uani 1 1 d . . . . .
H92A H 1.1944 0.4112 0.0151 0.061 Uiso 1 1 calc R U . . .
H92B H 1.3268 0.3490 0.0393 0.061 Uiso 1 1 calc R U . . .
H92C H 1.2946 0.4481 0.0422 0.061 Uiso 1 1 calc R U . . .
C53 C 0.7584(9) 0.0524(6) 0.3935(6) 0.041(2) Uani 1 1 d . . . . .
H53A H 0.8221 0.0365 0.3486 0.062 Uiso 1 1 calc R U . . .
H53B H 0.6909 0.0145 0.4140 0.062 Uiso 1 1 calc R U . . .
H53C H 0.7967 0.0404 0.4470 0.062 Uiso 1 1 calc R U . . .
C3 C -0.1846(9) 0.4242(6) 1.0623(6) 0.039(2) Uani 1 1 d . . . . .
H3A H -0.1017 0.3993 1.0824 0.058 Uiso 1 1 calc R U . . .
H3B H -0.2265 0.3731 1.0717 0.058 Uiso 1 1 calc R U . . .
H3C H -0.2351 0.4570 1.0987 0.058 Uiso 1 1 calc R U . . .
C94 C 1.3079(8) 0.3148(6) 0.2175(6) 0.0322(19) Uani 1 1 d . . . . .
H94A H 1.3771 0.2760 0.1970 0.048 Uiso 1 1 calc R U . . .
H94B H 1.2744 0.2788 0.2824 0.048 Uiso 1 1 calc R U . . .
H94C H 1.3386 0.3691 0.2120 0.048 Uiso 1 1 calc R U . . .
C95 C 1.1471(9) 0.2630(6) 0.1723(6) 0.037(2) Uani 1 1 d . . . . .
H95A H 1.0828 0.2833 0.1319 0.056 Uiso 1 1 calc R U . . .
H95B H 1.1091 0.2335 0.2372 0.056 Uiso 1 1 calc R U . . .
H95C H 1.2132 0.2184 0.1578 0.056 Uiso 1 1 calc R U . . .
C28 C 0.6172(8) -0.2009(5) 0.8030(6) 0.036(2) Uani 1 1 d . . . . .
H28A H 0.6820 -0.2550 0.8224 0.054 Uiso 1 1 calc R U . . .
H28B H 0.6294 -0.1675 0.7352 0.054 Uiso 1 1 calc R U . . .
H28C H 0.5343 -0.2213 0.8244 0.054 Uiso 1 1 calc R U . . .
C51 C 0.8086(8) 0.2173(6) 0.3148(6) 0.0327(19) Uani 1 1 d . . . . .
H51A H 0.8399 0.2116 0.3689 0.049 Uiso 1 1 calc R U . . .
H51B H 0.7749 0.2822 0.2793 0.049 Uiso 1 1 calc R U . . .
H51C H 0.8774 0.1971 0.2756 0.049 Uiso 1 1 calc R U . . .
C63 C 0.8956(9) 0.7398(6) 0.5781(6) 0.039(2) Uani 1 1 d . . . . .
H63 H 0.9494 0.6819 0.5778 0.046 Uiso 1 1 calc R U . . .
C27 C 0.7615(8) -0.1136(6) 0.8186(6) 0.037(2) Uani 1 1 d . . . . .
H27A H 0.7683 -0.0715 0.8444 0.055 Uiso 1 1 calc R U . . .
H27B H 0.7821 -0.0836 0.7509 0.055 Uiso 1 1 calc R U . . .
H27C H 0.8199 -0.1708 0.8438 0.055 Uiso 1 1 calc R U . . .
C65 C 1.2613(8) 0.8189(6) -0.1140(6) 0.037(2) Uani 1 1 d . . . . .
H65A H 1.3201 0.8431 -0.1713 0.056 Uiso 1 1 calc R U . . .
H65B H 1.2810 0.7512 -0.0831 0.056 Uiso 1 1 calc R U . . .
H65C H 1.2686 0.8455 -0.0728 0.056 Uiso 1 1 calc R U . . .
C124 C 0.3156(10) 1.0623(6) 0.4243(6) 0.042(2) Uani 1 1 d . . . . .
H12G H 0.3982 1.0833 0.4026 0.062 Uiso 1 1 calc R U . . .
H12H H 0.2608 1.0984 0.4561 0.062 Uiso 1 1 calc R U . . .
H12I H 0.2788 1.0713 0.3713 0.062 Uiso 1 1 calc R U . . .
C64 C 0.3959(9) 0.5771(6) 0.7411(6) 0.038(2) Uani 1 1 d . . . . .
H64 H 0.4501 0.5768 0.6833 0.046 Uiso 1 1 calc R U . . .

loop_
_atom_site_aniso_label
_atom_site_aniso_U_11
_atom_site_aniso_U_22
_atom_site_aniso_U_33
_atom_site_aniso_U_23
_atom_site_aniso_U_13
_atom_site_aniso_U_12
Se1 0.0157(4) 0.0241(4) 0.0217(4) -0.0078(3) 0.0003(3) 0.0010(3)
Se2 0.0156(4) 0.0194(4) 0.0270(4) -0.0079(3) 0.0006(3) 0.0007(3)
Cl3 0.0370(12) 0.0560(14) 0.0535(13) -0.0346(12) 0.0059(10) -0.0133(10)
Cl6 0.0360(12) 0.0491(13) 0.0593(14) -0.0336(12) -0.0149(10) 0.0069(10)
Cl5 0.0629(17) 0.0507(15) 0.0388(13) -0.0035(11) 0.0054(12) 0.0078(12)
Cl4 0.0442(15) 0.090(2) 0.0758(19) -0.0515(17) -0.0168(13) -0.0022(14)
Cl1 0.0449(15) 0.0711(19) 0.093(2) -0.0487(17) -0.0033(14) -0.0189(13)
Cl2 0.0646(18) 0.0329(13) 0.0568(15) -0.0047(11) 0.0050(13) 0.0060(12)
N2 0.019(3) 0.023(3) 0.021(3) -0.006(3) -0.002(3) 0.000(3)
N4 0.030(4) 0.022(3) 0.026(4) -0.009(3) 0.000(3) -0.007(3)
C45 0.019(4) 0.010(3) 0.010(3) 0.001(3) -0.002(3) -0.001(3)
C62 0.020(4) 0.011(3) 0.024(4) -0.005(3) -0.008(3) 0.004(3)
C12 0.014(3) 0.011(3) 0.012(3) -0.002(3) -0.002(3) -0.002(3)
C85 0.018(3) 0.007(3) 0.012(3) 0.001(3) -0.004(3) 0.000(3)
C11 0.008(3) 0.014(3) 0.023(3) -0.010(3) -0.003(3) 0.004(2)
C117 0.013(3) 0.018(3) 0.015(3) -0.006(3) 0.001(3) -0.002(3)
C101 0.020(4) 0.012(3) 0.010(3) -0.001(3) -0.002(3) -0.004(3)
C120 0.024(4) 0.016(3) 0.012(3) -0.004(3) 0.002(3) -0.005(3)
C109 0.019(4) 0.014(3) 0.012(3) -0.005(3) -0.001(3) -0.003(3)
C46 0.022(4) 0.012(3) 0.013(3) -0.002(3) -0.003(3) 0.001(3)
C6 0.023(4) 0.008(3) 0.023(4) -0.004(3) -0.006(3) 0.002(3)
C32 0.017(4) 0.014(3) 0.014(3) -0.003(3) 0.003(3) -0.008(3)
C119 0.016(3) 0.012(3) 0.011(3) -0.001(3) 0.001(3) -0.004(3)
C99 0.021(4) 0.014(3) 0.015(3) -0.004(3) -0.001(3) -0.002(3)
C104 0.023(4) 0.020(4) 0.020(4) -0.008(3) 0.000(3) -0.005(3)
C39 0.022(4) 0.011(3) 0.014(3) -0.003(3) -0.004(3) -0.003(3)
C8 0.027(4) 0.013(3) 0.012(3) -0.004(3) -0.001(3) -0.002(3)
C23 0.020(3) 0.009(3) 0.016(3) -0.004(3) -0.003(3) -0.003(3)
C36 0.017(3) 0.011(3) 0.009(3) 0.000(3) -0.002(3) -0.004(3)
C34 0.010(3) 0.008(3) 0.016(3) -0.001(3) 0.001(2) -0.001(2)
C35 0.017(3) 0.016(3) 0.016(3) -0.005(3) 0.000(3) -0.007(3)
C71 0.024(4) 0.014(3) 0.017(3) -0.005(3) 0.006(3) 0.001(3)
N1 0.021(3) 0.019(3) 0.019(3) -0.008(3) 0.000(2) -0.001(2)
C86 0.012(3) 0.015(3) 0.009(3) 0.000(3) -0.002(2) -0.002(3)
C59 0.012(3) 0.020(4) 0.016(3) -0.007(3) 0.000(3) -0.001(3)
C9 0.016(3) 0.008(3) 0.016(3) -0.002(3) -0.003(3) 0.003(3)
C110 0.016(3) 0.017(3) 0.015(3) -0.002(3) 0.001(3) -0.007(3)
C125 0.022(4) 0.026(4) 0.019(4) -0.012(3) 0.000(3) -0.004(3)
C87 0.014(3) 0.013(3) 0.014(3) -0.003(3) -0.005(3) 0.003(3)
C126 0.025(4) 0.014(3) 0.016(3) -0.005(3) 0.003(3) -0.006(3)
C89 0.020(4) 0.008(3) 0.013(3) 0.001(3) -0.003(3) 0.002(3)
C17 0.024(4) 0.012(3) 0.015(3) -0.004(3) -0.002(3) 0.002(3)
C10 0.020(4) 0.014(3) 0.015(3) -0.004(3) -0.001(3) -0.001(3)
C33 0.014(3) 0.011(3) 0.013(3) -0.002(3) 0.001(3) -0.002(3)
N3 0.016(3) 0.016(3) 0.024(3) -0.007(3) -0.001(2) 0.000(2)
C100 0.018(3) 0.006(3) 0.013(3) 0.002(3) -0.007(3) -0.001(3)
C77 0.019(4) 0.013(3) 0.010(3) -0.002(3) 0.000(3) -0.002(3)
C5 0.027(4) 0.016(3) 0.021(4) -0.009(3) -0.009(3) 0.003(3)
C116 0.017(3) 0.014(3) 0.008(3) -0.002(3) 0.002(2) -0.004(3)
C13 0.016(3) 0.012(3) 0.016(3) -0.005(3) -0.002(3) 0.000(3)
C76 0.015(3) 0.013(3) 0.014(3) -0.005(3) -0.002(3) -0.001(3)
C40 0.015(3) 0.013(3) 0.016(3) -0.002(3) -0.009(3) 0.002(3)
C38 0.015(3) 0.010(3) 0.018(3) -0.002(3) -0.001(3) -0.005(3)
C111 0.025(4) 0.013(3) 0.017(3) -0.003(3) 0.000(3) -0.006(3)
C118 0.016(3) 0.017(3) 0.011(3) -0.003(3) 0.002(3) -0.003(3)
C82 0.017(4) 0.019(4) 0.018(3) -0.009(3) -0.002(3) 0.004(3)
C21 0.027(4) 0.009(3) 0.014(3) -0.002(3) 0.001(3) 0.007(3)
C25 0.017(3) 0.006(3) 0.014(3) 0.001(3) -0.003(3) 0.001(3)
C30 0.017(4) 0.016(3) 0.020(4) -0.008(3) 0.002(3) 0.001(3)
C80 0.020(4) 0.008(3) 0.010(3) 0.001(3) 0.000(3) 0.001(3)
C24 0.017(3) 0.007(3) 0.010(3) 0.000(2) 0.000(2) 0.000(3)
C37 0.013(3) 0.009(3) 0.016(3) -0.001(3) 0.000(3) 0.000(2)
C83 0.014(3) 0.010(3) 0.010(3) 0.000(3) -0.004(2) 0.000(3)
C44 0.017(3) 0.018(3) 0.015(3) -0.006(3) -0.005(3) 0.000(3)
C122 0.035(4) 0.020(4) 0.021(4) -0.011(3) 0.009(3) -0.006(3)
C29 0.016(4) 0.012(3) 0.019(3) 0.000(3) 0.002(3) 0.000(3)
C84 0.019(3) 0.011(3) 0.011(3) -0.002(3) -0.004(3) -0.002(3)
C41 0.026(4) 0.014(3) 0.015(3) -0.002(3) -0.006(3) 0.000(3)
C81 0.016(3) 0.009(3) 0.009(3) 0.002(3) -0.001(3) -0.002(3)
C114 0.019(4) 0.014(3) 0.015(3) -0.003(3) -0.002(3) -0.005(3)
C66 0.018(4) 0.018(4) 0.012(3) 0.000(3) 0.002(3) 0.001(3)
C75 0.021(4) 0.015(3) 0.014(3) -0.005(3) -0.001(3) 0.000(3)
C105 0.030(4) 0.015(4) 0.026(4) 0.001(3) -0.014(3) 0.000(3)
C113 0.013(3) 0.019(4) 0.020(3) -0.007(3) 0.002(3) -0.005(3)
C14 0.014(3) 0.011(3) 0.012(3) -0.003(3) 0.001(2) 0.001(3)
C22 0.016(3) 0.008(3) 0.009(3) 0.000(3) 0.000(2) -0.003(2)
C58 0.018(3) 0.016(3) 0.014(3) -0.005(3) 0.000(3) -0.001(3)
C98 0.019(4) 0.012(3) 0.019(3) -0.006(3) -0.002(3) 0.003(3)
C56 0.023(4) 0.015(3) 0.016(3) -0.002(3) 0.002(3) -0.003(3)
C73 0.018(3) 0.014(3) 0.015(3) -0.004(3) 0.002(3) -0.001(3)
C96 0.024(4) 0.010(3) 0.019(3) -0.002(3) -0.003(3) 0.002(3)
C7 0.020(4) 0.008(3) 0.015(3) 0.000(3) -0.005(3) 0.002(3)
C57 0.020(4) 0.012(3) 0.012(3) 0.002(3) -0.003(3) -0.004(3)
C78 0.012(3) 0.013(3) 0.014(3) -0.004(3) 0.001(3) -0.001(3)
C1 0.036(5) 0.027(4) 0.019(4) -0.012(3) -0.004(3) 0.008(3)
C103 0.022(4) 0.011(3) 0.015(3) -0.002(3) -0.005(3) -0.002(3)
C43 0.012(3) 0.021(4) 0.020(3) -0.010(3) -0.001(3) -0.001(3)
C115 0.021(4) 0.017(3) 0.008(3) -0.001(3) -0.001(3) -0.005(3)
C79 0.017(3) 0.010(3) 0.010(3) -0.002(3) -0.003(3) 0.002(3)
C74 0.011(3) 0.009(3) 0.017(3) -0.002(3) -0.001(3) 0.001(2)
C42 0.021(4) 0.016(4) 0.023(4) -0.003(3) -0.013(3) 0.003(3)
C106 0.031(4) 0.013(3) 0.018(4) -0.003(3) -0.004(3) 0.001(3)
C112 0.020(4) 0.022(4) 0.021(4) -0.005(3) 0.006(3) -0.014(3)
C88 0.012(3) 0.017(3) 0.019(3) -0.007(3) 0.000(3) 0.002(3)
C60 0.020(4) 0.012(3) 0.013(3) -0.002(3) -0.001(3) -0.005(3)
C97 0.018(3) 0.009(3) 0.016(3) 0.001(3) -0.003(3) 0.000(3)
C26 0.044(5) 0.025(4) 0.020(4) -0.002(3) 0.002(4) 0.007(4)
C102 0.020(4) 0.012(3) 0.019(3) -0.003(3) -0.001(3) 0.000(3)
C67 0.037(5) 0.021(4) 0.027(4) -0.002(3) 0.008(4) -0.002(4)
C70 0.049(5) 0.011(4) 0.024(4) 0.002(3) 0.000(4) 0.009(3)
C47 0.030(4) 0.024(4) 0.019(4) 0.001(3) 0.001(3) -0.013(3)
C93 0.021(4) 0.015(3) 0.024(4) -0.006(3) -0.001(3) 0.004(3)
C108 0.036(4) 0.010(3) 0.019(4) 0.004(3) -0.004(3) -0.001(3)
C52 0.021(4) 0.019(4) 0.015(3) -0.004(3) 0.003(3) -0.001(3)
C15 0.021(4) 0.014(3) 0.016(3) -0.004(3) -0.001(3) 0.004(3)
C107 0.030(4) 0.016(4) 0.026(4) -0.007(3) -0.003(3) -0.002(3)
C55 0.020(4) 0.018(3) 0.013(3) -0.004(3) 0.002(3) -0.002(3)
C48 0.029(4) 0.014(3) 0.014(3) -0.003(3) -0.003(3) -0.001(3)
C16 0.015(3) 0.014(3) 0.013(3) -0.001(3) 0.002(3) -0.001(3)
C90 0.017(3) 0.015(3) 0.017(3) -0.006(3) 0.000(3) -0.001(3)
C61 0.019(4) 0.017(3) 0.015(3) -0.005(3) -0.001(3) 0.000(3)
C18 0.052(5) 0.021(4) 0.015(4) 0.000(3) 0.011(3) 0.004(4)
C50 0.034(4) 0.016(4) 0.014(3) 0.005(3) -0.003(3) -0.002(3)
C19 0.027(4) 0.032(4) 0.019(4) 0.001(3) -0.005(3) -0.001(3)
C31 0.020(4) 0.014(3) 0.016(3) -0.003(3) -0.002(3) 0.002(3)
C91 0.024(4) 0.011(3) 0.023(4) -0.006(3) -0.005(3) 0.003(3)
C2 0.033(5) 0.031(4) 0.037(5) -0.019(4) 0.002(4) 0.006(4)
C4 0.054(6) 0.029(4) 0.030(4) -0.020(4) -0.011(4) 0.007(4)
C20 0.040(5) 0.021(4) 0.018(4) 0.002(3) 0.001(3) -0.010(3)
C49 0.027(4) 0.026(4) 0.018(4) -0.006(3) -0.001(3) -0.002(3)
C68 0.034(5) 0.042(5) 0.023(4) -0.015(4) 0.012(3) -0.012(4)
C69 0.031(5) 0.014(4) 0.037(5) 0.000(3) -0.007(4) -0.002(3)
C54 0.033(5) 0.039(5) 0.026(4) -0.017(4) 0.005(3) -0.007(4)
C72 0.047(5) 0.019(4) 0.021(4) -0.002(3) -0.008(4) 0.000(3)
C123 0.051(6) 0.028(5) 0.033(4) -0.018(4) 0.009(4) -0.013(4)
C121 0.030(5) 0.034(5) 0.032(4) -0.018(4) 0.004(3) 0.009(4)
C92 0.044(5) 0.025(4) 0.037(5) -0.012(4) 0.005(4) 0.011(4)
C53 0.048(6) 0.036(5) 0.027(4) -0.013(4) 0.010(4) 0.003(4)
C3 0.053(6) 0.024(4) 0.027(4) -0.012(4) 0.000(4) 0.014(4)
C94 0.024(4) 0.023(4) 0.040(5) -0.009(4) -0.006(4) 0.006(3)
C95 0.039(5) 0.028(4) 0.048(5) -0.023(4) -0.009(4) 0.006(4)
C28 0.040(5) 0.015(4) 0.049(5) -0.013(4) -0.015(4) 0.012(3)
C51 0.025(4) 0.038(5) 0.034(5) -0.017(4) 0.002(4) -0.003(4)
C63 0.038(5) 0.025(4) 0.039(5) -0.010(4) 0.013(4) -0.005(4)
C27 0.022(4) 0.033(5) 0.036(5) -0.001(4) -0.006(3) 0.001(3)
C65 0.021(4) 0.040(5) 0.032(4) -0.003(4) 0.006(3) -0.007(4)
C124 0.057(6) 0.022(4) 0.029(4) -0.010(4) 0.016(4) 0.003(4)
C64 0.038(5) 0.044(5) 0.025(4) -0.016(4) -0.006(4) 0.011(4)

loop_
_atom_type_symbol
_atom_type_description
_atom_type_scat_dispersion_real
_atom_type_scat_dispersion_imag
_atom_type_scat_source
C C 0.0033 0.0016 'International Tables Vol C Tables 4.2.6.8 and 6.1.1.4'
H H 0.0000 0.0000 'International Tables Vol C Tables 4.2.6.8 and 6.1.1.4'
N N 0.0061 0.0033 'International Tables Vol C Tables 4.2.6.8 and 6.1.1.4'
Cl Cl 0.1484 0.1585 'International Tables Vol C Tables 4.2.6.8 and 6.1.1.4'
Se Se -0.0929 2.2259 'International Tables Vol C Tables 4.2.6.8 and 6.1.1.4'

loop_
_geom_angle_atom_site_label_1
_geom_angle_atom_site_label_2
_geom_angle_atom_site_label_3
_geom_angle
_geom_angle_site_symmetry_1
_geom_angle_site_symmetry_3
_geom_angle_publ_flag
N1 Se1 N2 94.8(3) . . ?
N3 Se2 N4 94.6(3) . . ?
C43 N2 Se1 104.9(5) . . ?
C113 N4 Se2 105.9(5) . . ?
C46 C45 C62 118.8(6) . . ?
C46 C45 C40 118.0(6) . . ?
C62 C45 C40 123.2(6) . . ?
C60 C62 C45 121.7(6) . . ?
C60 C62 H62 119.2 . . ?
C45 C62 H62 119.2 . . ?
C37 C12 C34 120.1(6) . . ?
C37 C12 C13 120.5(6) . . ?
C34 C12 C13 119.4(6) . . ?
C116 C85 C86 120.3(6) . . ?
C116 C85 C77 119.8(6) . . ?
C86 C85 C77 119.9(6) . . ?
C9 C11 C7 117.7(6) . . ?
C9 C11 C37 120.4(6) . . ?
C7 C11 C37 121.8(6) . . ?
C119 C117 C118 117.4(6) . . ?
C119 C117 C116 120.9(6) . . ?
C118 C117 C116 121.6(6) . . ?
C104 C101 C99 118.7(6) . . ?
C104 C101 C110 124.0(6) . . ?
C99 C101 C110 117.3(6) . . ?
C118 C120 C125 122.1(6) . . ?
C118 C120 H120 119.0 . . ?
C125 C120 H120 119.0 . . ?
C110 C109 C114 117.7(6) . . ?
C110 C109 C115 120.8(6) . . ?
C114 C109 C115 121.4(6) . . ?
C45 C46 C58 119.6(6) . . ?
C45 C46 C36 120.5(6) . . ?
C58 C46 C36 119.5(6) . . ?
C7 C6 C5 121.2(6) . . ?
C7 C6 H6 119.4 . . ?
C5 C6 H6 119.4 . . ?
C31 C32 C59 119.6(6) . . ?
C31 C32 C33 121.3(6) . . ?
C59 C32 C33 119.2(6) . . ?
C117 C119 C126 119.6(6) . . ?
C117 C119 C76 118.5(6) . . ?
C126 C119 C76 121.8(6) . . ?
C101 C99 C98 119.3(6) . . ?
C101 C99 C100 120.6(6) . . ?
C98 C99 C100 119.6(6) . . ?
C103 C104 C101 122.7(6) . . ?
C103 C104 H104 118.7 . . ?
C101 C104 H104 118.7 . . ?
C40 C39 C38 120.6(6) . . ?
C40 C39 C44 117.7(6) . . ?
C38 C39 C44 121.5(6) . . ?
C5 C8 C9 123.3(6) . . ?
C5 C8 H8 118.3 . . ?
C9 C8 H8 118.3 . . ?
C22 C23 C33 119.1(6) . . ?
C22 C23 C34 120.3(6) . . ?
C33 C23 C34 120.5(6) . . ?
C38 C36 C35 120.6(6) . . ?
C38 C36 C46 119.2(6) . . ?
C35 C36 C46 120.0(6) . . ?
C35 C34 C12 119.1(6) . . ?
C35 C34 C23 120.3(6) . . ?
C12 C34 C23 120.3(6) . . ?
C34 C35 C36 119.9(6) . . ?
C34 C35 C59 120.1(6) . . ?
C36 C35 C59 120.0(6) . . ?
C70 C71 C69 108.4(7) . . ?
C70 C71 C72 108.1(6) . . ?
C69 C71 C72 110.1(6) . . ?
C70 C71 C74 111.8(6) . . ?
C69 C71 C74 109.4(6) . . ?
C72 C71 C74 109.1(6) . . ?
C44 N1 Se1 106.1(5) . . ?
C87 C86 C85 119.4(6) . . ?
C87 C86 C84 120.3(6) . . ?
C85 C86 C84 120.2(6) . . ?
C32 C59 C57 119.0(6) . . ?
C32 C59 C35 120.8(6) . . ?
C57 C59 C35 120.2(6) . . ?
C8 C9 C11 118.8(6) . . ?
C8 C9 C10 121.9(6) . . ?
C11 C9 C10 119.3(6) . . ?
C109 C110 C111 119.6(6) . . ?
C109 C110 C101 119.8(6) . . ?
C111 C110 C101 120.6(6) . . ?
C126 C125 C120 116.8(7) . . ?
C126 C125 C122 123.7(6) . . ?
C120 C125 C122 119.4(6) . . ?
C86 C87 C100 119.4(6) . . ?
C86 C87 C88 119.8(6) . . ?
C100 C87 C88 120.8(6) . . ?
C125 C126 C119 122.5(6) . . ?
C125 C126 H126 118.8 . . ?
C119 C126 H126 118.8 . . ?
C90 C89 C88 119.6(6) . . ?
C90 C89 C83 121.1(6) . . ?
C88 C89 C83 119.2(6) . . ?
C16 C17 C10 123.6(7) . . ?
C16 C17 H17 118.2 . . ?
C10 C17 H17 118.2 . . ?
C17 C10 C13 118.2(6) . . ?
C17 C10 C9 122.8(6) . . ?
C13 C10 C9 118.8(6) . . ?
C30 C33 C23 119.5(6) . . ?
C30 C33 C32 121.5(6) . . ?
C23 C33 C32 118.9(6) . . ?
C114 N3 Se2 106.6(5) . . ?
C115 C100 C87 120.7(6) . . ?
C115 C100 C99 119.6(6) . . ?
C87 C100 C99 119.5(6) . . ?
C76 C77 C78 120.0(6) . . ?
C76 C77 C85 120.4(6) . . ?
C78 C77 C85 119.4(6) . . ?
C8 C5 C6 117.0(7) . . ?
C8 C5 C1 124.1(6) . . ?
C6 C5 C1 118.9(6) . . ?
C85 C116 C115 118.1(6) . . ?
C85 C116 C117 117.8(6) . . ?
C115 C116 C117 124.0(6) . . ?
C14 C13 C10 119.8(6) . . ?
C14 C13 C12 120.3(6) . . ?
C10 C13 C12 119.9(6) . . ?
C75 C76 C77 118.8(6) . . ?
C75 C76 C119 122.1(6) . . ?
C77 C76 C119 118.9(6) . . ?
C39 C40 C41 119.5(6) . . ?
C39 C40 C45 119.5(6) . . ?
C41 C40 C45 121.0(6) . . ?
C36 C38 C37 118.1(6) . . ?
C36 C38 C39 117.3(6) . . ?
C37 C38 C39 124.6(6) . . ?
C112 C111 C110 122.6(6) . . ?
C112 C111 H111 118.7 . . ?
C110 C111 H111 118.7 . . ?
C120 C118 C117 120.9(6) . . ?
C120 C118 H118 119.6 . . ?
C117 C118 H118 119.6 . . ?
C83 C82 C81 122.4(6) . . ?
C83 C82 H82 118.8 . . ?
C81 C82 H82 118.8 . . ?
C20 C21 C18 108.4(7) . . ?
C20 C21 C16 109.3(6) . . ?
C18 C21 C16 111.2(5) . . ?
C20 C21 C19 110.1(6) . . ?
C18 C21 C19 108.6(6) . . ?
C16 C21 C19 109.2(6) . . ?
C24 C25 C30 117.8(6) . . ?
C24 C25 C29 122.2(6) . . ?
C30 C25 C29 120.0(6) . . ?
C33 C30 C25 121.9(6) . . ?
C33 C30 H30 119.0 . . ?
C25 C30 H30 119.0 . . ?
C79 C80 C81 122.2(6) . . ?
C79 C80 H80 118.9 . . ?
C81 C80 H80 118.9 . . ?
C22 C24 C25 122.3(6) . . ?
C22 C24 H24 118.9 . . ?
C25 C24 H24 118.9 . . ?
C12 C37 C38 118.8(6) . . ?
C12 C37 C11 117.6(6) . . ?
C38 C37 C11 123.5(6) . . ?
C82 C83 C84 118.5(6) . . ?
C82 C83 C89 122.0(6) . . ?
C84 C83 C89 119.5(6) . . ?
N1 C44 C43 116.7(6) . . ?
N1 C44 C39 123.3(6) . . ?
C43 C44 C39 120.0(6) . . ?
C124 C122 C125 112.3(6) . . ?
C124 C122 C123 108.7(7) . . ?
C125 C122 C123 109.1(7) . . ?
C124 C122 C121 109.0(7) . . ?
C125 C122 C121 107.8(6) . . ?
C123 C122 C121 110.0(6) . . ?
C26 C29 C28 108.8(6) . . ?
C26 C29 C25 112.9(6) . . ?
C28 C29 C25 110.0(6) . . ?
C26 C29 C27 107.9(6) . . ?
C28 C29 C27 108.6(7) . . ?
C25 C29 C27 108.5(6) . . ?
C79 C84 C83 120.2(6) . . ?
C79 C84 C86 119.9(6) . . ?
C83 C84 C86 119.9(6) . . ?
C42 C41 C40 123.1(6) . . ?
C42 C41 H41 118.4 . . ?
C40 C41 H41 118.4 . . ?
C80 C81 C82 117.8(6) . . ?
C80 C81 C66 122.0(6) . . ?
C82 C81 C66 120.2(6) . . ?
N3 C114 C113 116.5(6) . . ?
N3 C114 C109 123.7(6) . . ?
C113 C114 C109 119.8(6) . . ?
C68 C66 C67 109.2(6) . . ?
C68 C66 C81 109.7(6) . . ?
C67 C66 C81 112.7(6) . . ?
C68 C66 C65 108.6(7) . . ?
C67 C66 C65 108.2(7) . . ?
C81 C66 C65 108.3(6) . . ?
C76 C75 C74 123.2(6) . . ?
C76 C75 H75 118.4 . . ?
C74 C75 H75 118.4 . . ?
C106 C105 H10A 109.5 . . ?
C106 C105 H10B 109.5 . . ?
H10A C105 H10B 109.5 . . ?
C106 C105 H10C 109.5 . . ?
H10A C105 H10C 109.5 . . ?
H10B C105 H10C 109.5 . . ?
N4 C113 C112 124.4(6) . . ?
N4 C113 C114 116.4(6) . . ?
C112 C113 C114 119.1(6) . . ?
C15 C14 C13 118.9(6) . . ?
C15 C14 C22 121.2(6) . . ?
C13 C14 C22 119.9(6) . . ?
C24 C22 C23 119.2(6) . . ?
C24 C22 C14 121.5(6) . . ?
C23 C22 C14 119.3(6) . . ?
C61 C58 C46 118.7(6) . . ?
C61 C58 C57 120.9(6) . . ?
C46 C58 C57 120.3(6) . . ?
C102 C98 C99 118.6(6) . . ?
C102 C98 C97 121.1(6) . . ?
C99 C98 C97 120.3(6) . . ?
C57 C56 C55 123.1(6) . . ?
C57 C56 H56 118.4 . . ?
C55 C56 H56 118.4 . . ?
C74 C73 C78 122.7(6) . . ?
C74 C73 H73 118.7 . . ?
C78 C73 H73 118.7 . . ?
C97 C96 C91 123.3(6) . . ?
C97 C96 H96 118.4 . . ?
C91 C96 H96 118.4 . . ?
C6 C7 C11 121.2(6) . . ?
C6 C7 H7 119.4 . . ?
C11 C7 H7 119.4 . . ?
C56 C57 C59 118.7(6) . . ?
C56 C57 C58 122.8(6) . . ?
C59 C57 C58 118.4(6) . . ?
C73 C78 C77 118.5(6) . . ?
C73 C78 C79 121.3(6) . . ?
C77 C78 C79 120.2(6) . . ?
C3 C1 C4 109.1(7) . . ?
C3 C1 C2 109.0(7) . . ?
C4 C1 C2 109.6(7) . . ?
C3 C1 C5 112.5(6) . . ?
C4 C1 C5 109.5(7) . . ?
C2 C1 C5 107.2(6) . . ?
C104 C103 C102 117.5(6) . . ?
C104 C103 C106 123.8(6) . . ?
C102 C103 C106 118.6(6) . . ?
N2 C43 C44 117.4(6) . . ?
N2 C43 C42 123.4(6) . . ?
C44 C43 C42 119.2(6) . . ?
C100 C115 C116 118.7(6) . . ?
C100 C115 C109 116.9(6) . . ?
C116 C115 C109 124.4(6) . . ?
C80 C79 C84 118.9(6) . . ?
C80 C79 C78 121.3(6) . . ?
C84 C79 C78 119.8(6) . . ?
C73 C74 C75 116.7(6) . . ?
C73 C74 C71 119.5(6) . . ?
C75 C74 C71 123.8(6) . . ?
C41 C42 C43 118.6(6) . . ?
C41 C42 H42 120.7 . . ?
C43 C42 H42 120.7 . . ?
C108 C106 C103 112.6(6) . . ?
C108 C106 C105 107.5(6) . . ?
C103 C106 C105 109.6(6) . . ?
C108 C106 C107 107.8(6) . . ?
C103 C106 C107 110.2(5) . . ?
C105 C106 C107 109.0(6) . . ?
C111 C112 C113 119.2(6) . . ?
C111 C112 H112 120.4 . . ?
C113 C112 H112 120.4 . . ?
C89 C88 C97 119.1(6) . . ?
C89 C88 C87 121.0(6) . . ?
C97 C88 C87 119.9(6) . . ?
C62 C60 C61 118.0(6) . . ?
C62 C60 C48 122.6(6) . . ?
C61 C60 C48 119.3(6) . . ?
C96 C97 C88 118.6(6) . . ?
C96 C97 C98 122.8(6) . . ?
C88 C97 C98 118.5(6) . . ?
C29 C26 H26A 109.5 . . ?
C29 C26 H26B 109.5 . . ?
H26A C26 H26B 109.5 . . ?
C29 C26 H26C 109.5 . . ?
H26A C26 H26C 109.5 . . ?
H26B C26 H26C 109.5 . . ?
C98 C102 C103 122.8(6) . . ?
C98 C102 H102 118.6 . . ?
C103 C102 H102 118.6 . . ?
C66 C67 H67A 109.5 . . ?
C66 C67 H67B 109.5 . . ?
H67A C67 H67B 109.5 . . ?
C66 C67 H67C 109.5 . . ?
H67A C67 H67C 109.5 . . ?
H67B C67 H67C 109.5 . . ?
C71 C70 H70A 109.5 . . ?
C71 C70 H70B 109.5 . . ?
H70A C70 H70B 109.5 . . ?
C71 C70 H70C 109.5 . . ?
H70A C70 H70C 109.5 . . ?
H70B C70 H70C 109.5 . . ?
C48 C47 H47A 109.5 . . ?
C48 C47 H47B 109.5 . . ?
H47A C47 H47B 109.5 . . ?
C48 C47 H47C 109.5 . . ?
H47A C47 H47C 109.5 . . ?
H47B C47 H47C 109.5 . . ?
C95 C93 C92 108.3(7) . . ?
C95 C93 C94 109.5(6) . . ?
C92 C93 C94 109.4(7) . . ?
C95 C93 C91 109.6(6) . . ?
C92 C93 C91 111.9(6) . . ?
C94 C93 C91 108.1(6) . . ?
C106 C108 H10D 109.5 . . ?
C106 C108 H10E 109.5 . . ?
H10D C108 H10E 109.5 . . ?
C106 C108 H10F 109.5 . . ?
H10D C108 H10F 109.5 . . ?
H10E C108 H10F 109.5 . . ?
C54 C52 C51 109.3(6) . . ?
C54 C52 C53 107.7(7) . . ?
C51 C52 C53 110.5(7) . . ?
C54 C52 C55 109.1(6) . . ?
C51 C52 C55 108.3(6) . . ?
C53 C52 C55 111.8(6) . . ?
C14 C15 C16 122.4(6) . . ?
C14 C15 H15 118.8 . . ?
C16 C15 H15 118.8 . . ?
C106 C107 H10G 109.5 . . ?
C106 C107 H10H 109.5 . . ?
H10G C107 H10H 109.5 . . ?
C106 C107 H10I 109.5 . . ?
H10G C107 H10I 109.5 . . ?
H10H C107 H10I 109.5 . . ?
C56 C55 C31 117.4(6) . . ?
C56 C55 C52 120.5(6) . . ?
C31 C55 C52 122.1(6) . . ?
C50 C48 C47 108.2(6) . . ?
C50 C48 C60 112.6(6) . . ?
C47 C48 C60 108.7(5) . . ?
C50 C48 C49 108.7(6) . . ?
C47 C48 C49 108.8(6) . . ?
C60 C48 C49 109.8(5) . . ?
C17 C16 C15 117.0(6) . . ?
C17 C16 C21 124.1(6) . . ?
C15 C16 C21 118.8(6) . . ?
C89 C90 C91 121.6(6) . . ?
C89 C90 H90 119.2 . . ?
C91 C90 H90 119.2 . . ?
C58 C61 C60 122.7(7) . . ?
C58 C61 H61 118.7 . . ?
C60 C61 H61 118.7 . . ?
C21 C18 H18A 109.5 . . ?
C21 C18 H18B 109.5 . . ?
H18A C18 H18B 109.5 . . ?
C21 C18 H18C 109.5 . . ?
H18A C18 H18C 109.5 . . ?
H18B C18 H18C 109.5 . . ?
C48 C50 H50A 109.5 . . ?
C48 C50 H50B 109.5 . . ?
H50A C50 H50B 109.5 . . ?
C48 C50 H50C 109.5 . . ?
H50A C50 H50C 109.5 . . ?
H50B C50 H50C 109.5 . . ?
C21 C19 H19A 109.5 . . ?
C21 C19 H19B 109.5 . . ?
H19A C19 H19B 109.5 . . ?
C21 C19 H19C 109.5 . . ?
H19A C19 H19C 109.5 . . ?
H19B C19 H19C 109.5 . . ?
C32 C31 C55 122.1(6) . . ?
C32 C31 H31 119.0 . . ?
C55 C31 H31 119.0 . . ?
C96 C91 C90 117.6(6) . . ?
C96 C91 C93 120.4(6) . . ?
C90 C91 C93 122.0(6) . . ?
C1 C2 H2A 109.5 . . ?
C1 C2 H2B 109.5 . . ?
H2A C2 H2B 109.5 . . ?
C1 C2 H2C 109.5 . . ?
H2A C2 H2C 109.5 . . ?
H2B C2 H2C 109.5 . . ?
C1 C4 H4A 109.5 . . ?
C1 C4 H4B 109.5 . . ?
H4A C4 H4B 109.5 . . ?
C1 C4 H4C 109.5 . . ?
H4A C4 H4C 109.5 . . ?
H4B C4 H4C 109.5 . . ?
C21 C20 H20A 109.5 . . ?
C21 C20 H20B 109.5 . . ?
H20A C20 H20B 109.5 . . ?
C21 C20 H20C 109.5 . . ?
H20A C20 H20C 109.5 . . ?
H20B C20 H20C 109.5 . . ?
C48 C49 H49A 109.5 . . ?
C48 C49 H49B 109.5 . . ?
H49A C49 H49B 109.5 . . ?
C48 C49 H49C 109.5 . . ?
H49A C49 H49C 109.5 . . ?
H49B C49 H49C 109.5 . . ?
C66 C68 H68A 109.5 . . ?
C66 C68 H68B 109.5 . . ?
H68A C68 H68B 109.5 . . ?
C66 C68 H68C 109.5 . . ?
H68A C68 H68C 109.5 . . ?
H68B C68 H68C 109.5 . . ?
C71 C69 H69A 109.5 . . ?
C71 C69 H69B 109.5 . . ?
H69A C69 H69B 109.5 . . ?
C71 C69 H69C 109.5 . . ?
H69A C69 H69C 109.5 . . ?
H69B C69 H69C 109.5 . . ?
C52 C54 H54A 109.5 . . ?
C52 C54 H54B 109.5 . . ?
H54A C54 H54B 109.5 . . ?
C52 C54 H54C 109.5 . . ?
H54A C54 H54C 109.5 . . ?
H54B C54 H54C 109.5 . . ?
C71 C72 H72A 109.5 . . ?
C71 C72 H72B 109.5 . . ?
H72A C72 H72B 109.5 . . ?
C71 C72 H72C 109.5 . . ?
H72A C72 H72C 109.5 . . ?
H72B C72 H72C 109.5 . . ?
C122 C123 H12A 109.5 . . ?
C122 C123 H12B 109.5 . . ?
H12A C123 H12B 109.5 . . ?
C122 C123 H12C 109.5 . . ?
H12A C123 H12C 109.5 . . ?
H12B C123 H12C 109.5 . . ?
C122 C121 H12D 109.5 . . ?
C122 C121 H12E 109.5 . . ?
H12D C121 H12E 109.5 . . ?
C122 C121 H12F 109.5 . . ?
H12D C121 H12F 109.5 . . ?
H12E C121 H12F 109.5 . . ?
C93 C92 H92A 109.5 . . ?
C93 C92 H92B 109.5 . . ?
H92A C92 H92B 109.5 . . ?
C93 C92 H92C 109.5 . . ?
H92A C92 H92C 109.5 . . ?
H92B C92 H92C 109.5 . . ?
C52 C53 H53A 109.5 . . ?
C52 C53 H53B 109.5 . . ?
H53A C53 H53B 109.5 . . ?
C52 C53 H53C 109.5 . . ?
H53A C53 H53C 109.5 . . ?
H53B C53 H53C 109.5 . . ?
C1 C3 H3A 109.5 . . ?
C1 C3 H3B 109.5 . . ?
H3A C3 H3B 109.5 . . ?
C1 C3 H3C 109.5 . . ?
H3A C3 H3C 109.5 . . ?
H3B C3 H3C 109.5 . . ?
C93 C94 H94A 109.5 . . ?
C93 C94 H94B 109.5 . . ?
H94A C94 H94B 109.5 . . ?
C93 C94 H94C 109.5 . . ?
H94A C94 H94C 109.5 . . ?
H94B C94 H94C 109.5 . . ?
C93 C95 H95A 109.5 . . ?
C93 C95 H95B 109.5 . . ?
H95A C95 H95B 109.5 . . ?
C93 C95 H95C 109.5 . . ?
H95A C95 H95C 109.5 . . ?
H95B C95 H95C 109.5 . . ?
C29 C28 H28A 109.5 . . ?
C29 C28 H28B 109.5 . . ?
H28A C28 H28B 109.5 . . ?
C29 C28 H28C 109.5 . . ?
H28A C28 H28C 109.5 . . ?
H28B C28 H28C 109.5 . . ?
C52 C51 H51A 109.5 . . ?
C52 C51 H51B 109.5 . . ?
H51A C51 H51B 109.5 . . ?
C52 C51 H51C 109.5 . . ?
H51A C51 H51C 109.5 . . ?
H51B C51 H51C 109.5 . . ?
Cl1 C63 Cl2 111.7(5) . . ?
Cl1 C63 Cl3 110.0(5) . . ?
Cl2 C63 Cl3 108.3(5) . . ?
Cl1 C63 H63 108.9 . . ?
Cl2 C63 H63 108.9 . . ?
Cl3 C63 H63 108.9 . . ?
C29 C27 H27A 109.5 . . ?
C29 C27 H27B 109.5 . . ?
H27A C27 H27B 109.5 . . ?
C29 C27 H27C 109.5 . . ?
H27A C27 H27C 109.5 . . ?
H27B C27 H27C 109.5 . . ?
C66 C65 H65A 109.5 . . ?
C66 C65 H65B 109.5 . . ?
H65A C65 H65B 109.5 . . ?
C66 C65 H65C 109.5 . . ?
H65A C65 H65C 109.5 . . ?
H65B C65 H65C 109.5 . . ?
C122 C124 H12G 109.5 . . ?
C122 C124 H12H 109.5 . . ?
H12G C124 H12H 109.5 . . ?
C122 C124 H12I 109.5 . . ?
H12G C124 H12I 109.5 . . ?
H12H C124 H12I 109.5 . . ?
Cl4 C64 Cl5 112.4(5) . . ?
Cl4 C64 Cl6 109.7(5) . . ?
Cl5 C64 Cl6 108.3(5) . . ?
Cl4 C64 H64 108.8 . . ?
Cl5 C64 H64 108.8 . . ?
Cl6 C64 H64 108.8 . . ?

loop_
_geom_bond_atom_site_label_1
_geom_bond_atom_site_label_2
_geom_bond_distance
_geom_bond_site_symmetry_2
_geom_bond_publ_flag
Se1 N1 1.787(6) . ?
Se1 N2 1.810(6) . ?
Se2 N3 1.786(6) . ?
Se2 N4 1.799(6) . ?
Cl3 C63 1.779(9) . ?
Cl6 C64 1.785(9) . ?
Cl5 C64 1.768(9) . ?
Cl4 C64 1.729(10) . ?
Cl1 C63 1.734(10) . ?
Cl2 C63 1.779(9) . ?
N2 C43 1.330(9) . ?
N4 C113 1.334(10) . ?
C45 C46 1.405(9) . ?
C45 C62 1.411(9) . ?
C45 C40 1.467(10) . ?
C62 C60 1.384(10) . ?
C62 H62 0.9500 . ?
C12 C37 1.404(9) . ?
C12 C34 1.433(9) . ?
C12 C13 1.446(9) . ?
C85 C116 1.409(9) . ?
C85 C86 1.429(9) . ?
C85 C77 1.451(9) . ?
C11 C9 1.413(9) . ?
C11 C7 1.415(9) . ?
C11 C37 1.456(9) . ?
C117 C119 1.407(9) . ?
C117 C118 1.414(9) . ?
C117 C116 1.454(9) . ?
C101 C104 1.396(10) . ?
C101 C99 1.414(9) . ?
C101 C110 1.468(10) . ?
C120 C118 1.371(10) . ?
C120 C125 1.407(10) . ?
C120 H120 0.9500 . ?
C109 C110 1.375(9) . ?
C109 C114 1.455(10) . ?
C109 C115 1.458(9) . ?
C46 C58 1.413(10) . ?
C46 C36 1.453(9) . ?
C6 C7 1.382(10) . ?
C6 C5 1.414(10) . ?
C6 H6 0.9500 . ?
C32 C31 1.392(10) . ?
C32 C59 1.401(10) . ?
C32 C33 1.487(9) . ?
C119 C126 1.408(10) . ?
C119 C76 1.474(9) . ?
C99 C98 1.422(10) . ?
C99 C100 1.451(9) . ?
C104 C103 1.380(10) . ?
C104 H104 0.9500 . ?
C39 C40 1.377(9) . ?
C39 C38 1.452(9) . ?
C39 C44 1.458(10) . ?
C8 C5 1.374(10) . ?
C8 C9 1.412(9) . ?
C8 H8 0.9500 . ?
C23 C22 1.417(9) . ?
C23 C33 1.418(10) . ?
C23 C34 1.440(9) . ?
C36 C38 1.401(10) . ?
C36 C35 1.416(9) . ?
C34 C35 1.403(9) . ?
C35 C59 1.446(10) . ?
C71 C70 1.529(10) . ?
C71 C69 1.536(11) . ?
C71 C72 1.536(10) . ?
C71 C74 1.537(9) . ?
N1 C44 1.327(9) . ?
C86 C87 1.408(9) . ?
C86 C84 1.448(9) . ?
C59 C57 1.433(9) . ?
C9 C10 1.457(9) . ?
C110 C111 1.461(10) . ?
C125 C126 1.378(10) . ?
C125 C122 1.537(10) . ?
C87 C100 1.420(9) . ?
C87 C88 1.444(9) . ?
C126 H126 0.9500 . ?
C89 C90 1.392(10) . ?
C89 C88 1.398(9) . ?
C89 C83 1.477(9) . ?
C17 C16 1.387(9) . ?
C17 C10 1.389(9) . ?
C17 H17 0.9500 . ?
C10 C13 1.421(10) . ?
C33 C30 1.389(10) . ?
N3 C114 1.323(9) . ?
C100 C115 1.395(10) . ?
C77 C76 1.408(9) . ?
C77 C78 1.412(9) . ?
C5 C1 1.538(10) . ?
C116 C115 1.441(9) . ?
C13 C14 1.414(9) . ?
C76 C75 1.388(9) . ?
C40 C41 1.458(9) . ?
C38 C37 1.442(9) . ?
C111 C112 1.347(11) . ?
C111 H111 0.9500 . ?
C118 H118 0.9500 . ?
C82 C83 1.391(10) . ?
C82 C81 1.398(9) . ?
C82 H82 0.9500 . ?
C21 C20 1.519(11) . ?
C21 C18 1.542(10) . ?
C21 C16 1.546(9) . ?
C21 C19 1.546(10) . ?
C25 C24 1.395(9) . ?
C25 C30 1.401(9) . ?
C25 C29 1.529(9) . ?
C30 H30 0.9500 . ?
C80 C79 1.391(9) . ?
C80 C81 1.397(9) . ?
C80 H80 0.9500 . ?
C24 C22 1.391(9) . ?
C24 H24 0.9500 . ?
C83 C84 1.418(9) . ?
C44 C43 1.439(10) . ?
C122 C124 1.531(11) . ?
C122 C123 1.539(12) . ?
C122 C121 1.540(12) . ?
C29 C26 1.519(10) . ?
C29 C28 1.522(11) . ?
C29 C27 1.545(11) . ?
C84 C79 1.408(9) . ?
C41 C42 1.345(11) . ?
C41 H41 0.9500 . ?
C81 C66 1.539(9) . ?
C114 C113 1.450(10) . ?
C66 C68 1.511(11) . ?
C66 C67 1.511(10) . ?
C66 C65 1.541(11) . ?
C75 C74 1.399(9) . ?
C75 H75 0.9500 . ?
C105 C106 1.541(10) . ?
C105 H10A 0.9800 . ?
C105 H10B 0.9800 . ?
C105 H10C 0.9800 . ?
C113 C112 1.426(10) . ?
C14 C15 1.395(9) . ?
C14 C22 1.469(9) . ?
C58 C61 1.386(9) . ?
C58 C57 1.465(9) . ?
C98 C102 1.381(9) . ?
C98 C97 1.466(10) . ?
C56 C57 1.382(10) . ?
C56 C55 1.383(10) . ?
C56 H56 0.9500 . ?
C73 C74 1.395(9) . ?
C73 C78 1.406(9) . ?
C73 H73 0.9500 . ?
C96 C97 1.370(10) . ?
C96 C91 1.382(10) . ?
C96 H96 0.9500 . ?
C7 H7 0.9500 . ?
C78 C79 1.465(9) . ?
C1 C3 1.518(11) . ?
C1 C4 1.529(12) . ?
C1 C2 1.537(12) . ?
C103 C102 1.395(10) . ?
C103 C106 1.537(9) . ?
C43 C42 1.443(10) . ?
C42 H42 0.9500 . ?
C106 C108 1.523(10) . ?
C106 C107 1.551(10) . ?
C112 H112 0.9500 . ?
C88 C97 1.435(9) . ?
C60 C61 1.386(10) . ?
C60 C48 1.550(9) . ?
C26 H26A 0.9800 . ?
C26 H26B 0.9800 . ?
C26 H26C 0.9800 . ?
C102 H102 0.9500 . ?
C67 H67A 0.9800 . ?
C67 H67B 0.9800 . ?
C67 H67C 0.9800 . ?
C70 H70A 0.9800 . ?
C70 H70B 0.9800 . ?
C70 H70C 0.9800 . ?
C47 C48 1.544(10) . ?
C47 H47A 0.9800 . ?
C47 H47B 0.9800 . ?
C47 H47C 0.9800 . ?
C93 C95 1.530(11) . ?
C93 C92 1.535(11) . ?
C93 C94 1.539(11) . ?
C93 C91 1.549(10) . ?
C108 H10D 0.9800 . ?
C108 H10E 0.9800 . ?
C108 H10F 0.9800 . ?
C52 C54 1.537(11) . ?
C52 C51 1.540(11) . ?
C52 C53 1.544(11) . ?
C52 C55 1.546(10) . ?
C15 C16 1.403(10) . ?
C15 H15 0.9500 . ?
C107 H10G 0.9800 . ?
C107 H10H 0.9800 . ?
C107 H10I 0.9800 . ?
C55 C31 1.400(9) . ?
C48 C50 1.517(10) . ?
C48 C49 1.551(10) . ?
C90 C91 1.401(9) . ?
C90 H90 0.9500 . ?
C61 H61 0.9500 . ?
C18 H18A 0.9800 . ?
C18 H18B 0.9800 . ?
C18 H18C 0.9800 . ?
C50 H50A 0.9800 . ?
C50 H50B 0.9800 . ?
C50 H50C 0.9800 . ?
C19 H19A 0.9800 . ?
C19 H19B 0.9800 . ?
C19 H19C 0.9800 . ?
C31 H31 0.9500 . ?
C2 H2A 0.9800 . ?
C2 H2B 0.9800 . ?
C2 H2C 0.9800 . ?
C4 H4A 0.9800 . ?
C4 H4B 0.9800 . ?
C4 H4C 0.9800 . ?
C20 H20A 0.9800 . ?
C20 H20B 0.9800 . ?
C20 H20C 0.9800 . ?
C49 H49A 0.9800 . ?
C49 H49B 0.9800 . ?
C49 H49C 0.9800 . ?
C68 H68A 0.9800 . ?
C68 H68B 0.9800 . ?
C68 H68C 0.9800 . ?
C69 H69A 0.9800 . ?
C69 H69B 0.9800 . ?
C69 H69C 0.9800 . ?
C54 H54A 0.9800 . ?
C54 H54B 0.9800 . ?
C54 H54C 0.9800 . ?
C72 H72A 0.9800 . ?
C72 H72B 0.9800 . ?
C72 H72C 0.9800 . ?
C123 H12A 0.9800 . ?
C123 H12B 0.9800 . ?
C123 H12C 0.9800 . ?
C121 H12D 0.9800 . ?
C121 H12E 0.9800 . ?
C121 H12F 0.9800 . ?
C92 H92A 0.9800 . ?
C92 H92B 0.9800 . ?
C92 H92C 0.9800 . ?
C53 H53A 0.9800 . ?
C53 H53B 0.9800 . ?
C53 H53C 0.9800 . ?
C3 H3A 0.9800 . ?
C3 H3B 0.9800 . ?
C3 H3C 0.9800 . ?
C94 H94A 0.9800 . ?
C94 H94B 0.9800 . ?
C94 H94C 0.9800 . ?
C95 H95A 0.9800 . ?
C95 H95B 0.9800 . ?
C95 H95C 0.9800 . ?
C28 H28A 0.9800 . ?
C28 H28B 0.9800 . ?
C28 H28C 0.9800 . ?
C51 H51A 0.9800 . ?
C51 H51B 0.9800 . ?
C51 H51C 0.9800 . ?
C63 H63 1.0000 . ?
C27 H27A 0.9800 . ?
C27 H27B 0.9800 . ?
C27 H27C 0.9800 . ?
C65 H65A 0.9800 . ?
C65 H65B 0.9800 . ?
C65 H65C 0.9800 . ?
C124 H12G 0.9800 . ?
C124 H12H 0.9800 . ?
C124 H12I 0.9800 . ?
C64 H64 1.0000 . ?
